data_4066472
loop_
_publ_author_name
'Chmely, Stephen C.'
'Hanusa, Timothy P.'
'Rheingold, Arnold L.'

_publ_section_title
;
 Influence of Ring Methylation in Group 15 Tetramethylcyclopentadienyl
 Complexes, M(C5Me4H)nI3&#x2212;n(M = As, Sb)&#x2020;
;
_journal_issue 21
_journal_name_full Organometallics
_journal_page_first 5551
_journal_paper_doi 10.1021/om100474m
_journal_volume 29
_journal_year 2010
_chemical_formula_sum 'C27 H39 Sb'
_chemical_formula_weight 485.33
_chemical_name_systematic
; 
 ? 
;
_space_group_IT_number 2
_symmetry_cell_setting triclinic
_symmetry_space_group_name_Hall '-P 1'
_symmetry_space_group_name_H-M 'P -1'
_atom_sites_solution_hydrogens geom
_atom_sites_solution_primary direct
_atom_sites_solution_secondary difmap
_audit_creation_method SHELXL-97
_cell_angle_alpha 64.975(1)
_cell_angle_beta 79.434(1)
_cell_angle_gamma 88.204(1)
_cell_formula_units_Z 2
_cell_length_a 10.5877(15)
_cell_length_b 10.8991(15)
_cell_length_c 11.8207(16)
_cell_measurement_reflns_used 9870
_cell_measurement_temperature 100(2)
_cell_measurement_theta_max 25.69
_cell_measurement_theta_min 2.48
_cell_volume 1213.4(3)
_computing_cell_refinement 'Bruker SMART'
_computing_data_collection 'Bruker SMART'
_computing_data_reduction 'Bruker SAINT'
_computing_molecular_graphics 'Bruker SHELXTL'
_computing_publication_material 'Bruker SHELXTL'
_computing_structure_refinement 'SHELXL-97 (Sheldrick, 1997)'
_computing_structure_solution 'SHELXS-97 (Sheldrick, 1990)'
_diffrn_ambient_temperature 100(2)
_diffrn_measured_fraction_theta_full 0.966
_diffrn_measured_fraction_theta_max 0.912
_diffrn_measurement_device_type 'CCD area detector'
_diffrn_measurement_method 'phi and omega scans'
_diffrn_radiation_monochromator graphite
_diffrn_radiation_source 'fine-focus sealed tube'
_diffrn_radiation_type MoK\a
_diffrn_radiation_wavelength 0.71073
_diffrn_reflns_av_R_equivalents 0.0304
_diffrn_reflns_av_sigmaI/netI 0.0212
_diffrn_reflns_limit_h_max 12
_diffrn_reflns_limit_h_min -12
_diffrn_reflns_limit_k_max 13
_diffrn_reflns_limit_k_min -13
_diffrn_reflns_limit_l_max 14
_diffrn_reflns_limit_l_min -14
_diffrn_reflns_number 22910
_diffrn_reflns_theta_full 25.00
_diffrn_reflns_theta_max 25.70
_diffrn_reflns_theta_min 1.94
_exptl_absorpt_coefficient_mu 1.146
_exptl_absorpt_correction_T_max 0.744
_exptl_absorpt_correction_T_min 0.644
_exptl_absorpt_correction_type multi-scan
_exptl_absorpt_process_details SADABS
_exptl_crystal_colour yellow
_exptl_crystal_density_diffrn 1.328
_exptl_crystal_density_method 'not measured'
_exptl_crystal_description block
_exptl_crystal_F_000 504
_exptl_crystal_size_max 0.32
_exptl_crystal_size_mid 0.24
_exptl_crystal_size_min 0.20
_refine_diff_density_max 1.039
_refine_diff_density_min -0.888
_refine_diff_density_rms 0.090
_refine_ls_extinction_method none
_refine_ls_goodness_of_fit_ref 1.099
_refine_ls_hydrogen_treatment constr
_refine_ls_matrix_type full
_refine_ls_number_parameters 253
_refine_ls_number_reflns 4208
_refine_ls_number_restraints 0
_refine_ls_restrained_S_all 1.099
_refine_ls_R_factor_all 0.0369
_refine_ls_R_factor_gt 0.0307
_refine_ls_shift/su_max 0.008
_refine_ls_shift/su_mean 0.001
_refine_ls_structure_factor_coef Fsqd
_refine_ls_weighting_details 'calc w=1/[\s^2^(Fo^2^)+(0.0460P)^2^+2.2000P] where P=(Fo^2^+2Fc^2^)/3'
_refine_ls_weighting_scheme calc
_refine_ls_wR_factor_gt 0.0796
_refine_ls_wR_factor_ref 0.0862
_reflns_number_gt 3809
_reflns_number_total 4208
_reflns_threshold_expression >2sigma(I)
_cod_data_source_file om100474m_si_002.cif
_cod_data_source_block vand52
_cod_depositor_comments
;
The following automatic conversions were performed:

'_symmetry_cell_setting' value 'Triclinic' changed to 'triclinic'
according to /home/saulius/struct/CIF-dictionaries/cif_core.dic
dictionary named 'cif_core.dic' version 2.4.1 from 2010-06-29.

Automatic conversion script
Id: cif_fix_values 1715 2011-07-08 13:25:40Z adriana 
;
_cod_original_sg_symbol_H-M P-1
_cod_database_code 4066472

loop_
_symmetry_equiv_pos_as_xyz
'x, y, z'
'-x, -y, -z'

loop_
_atom_site_label
_atom_site_type_symbol
_atom_site_fract_x
_atom_site_fract_y
_atom_site_fract_z
_atom_site_U_iso_or_equiv
_atom_site_adp_type
_atom_site_occupancy
_atom_site_symmetry_multiplicity
_atom_site_calc_flag
_atom_site_refinement_flags
Sb1 Sb 0.947655(19) 0.77488(2) 0.16036(2) 0.02098(9) Uani 1 1 d .
C1 C 0.9396(3) 0.6476(3) 0.0532(3) 0.0223(7) Uani 1 1 d .
H1A H 1.0271 0.6245 0.0214 0.027 Uiso 1 1 calc R
C2 C 0.8760(3) 0.7394(3) -0.0524(3) 0.0222(7) Uani 1 1 d .
C3 C 0.7573(3) 0.6841(3) -0.0352(3) 0.0236(7) Uani 1 1 d .
C4 C 0.7412(3) 0.5512(3) 0.0744(3) 0.0236(7) Uani 1 1 d .
C5 C 0.8503(3) 0.5261(3) 0.1249(3) 0.0231(7) Uani 1 1 d .
C6 C 0.9377(4) 0.8706(4) -0.1573(3) 0.0273(8) Uani 1 1 d .
H6A H 0.8815 0.9094 -0.2198 0.041 Uiso 1 1 calc R
H6B H 1.0208 0.8532 -0.1988 0.041 Uiso 1 1 calc R
H6C H 0.9509 0.9345 -0.1215 0.041 Uiso 1 1 calc R
C7 C 0.6550(4) 0.7455(4) -0.1127(4) 0.0309(9) Uani 1 1 d .
H7A H 0.6867 0.8348 -0.1801 0.046 Uiso 1 1 calc R
H7B H 0.5778 0.7553 -0.0578 0.046 Uiso 1 1 calc R
H7C H 0.6339 0.6865 -0.1509 0.046 Uiso 1 1 calc R
C8 C 0.6215(3) 0.4602(4) 0.1197(3) 0.0284(8) Uani 1 1 d .
H8A H 0.6323 0.3771 0.1938 0.043 Uiso 1 1 calc R
H8B H 0.6061 0.4372 0.0515 0.043 Uiso 1 1 calc R
H8C H 0.5480 0.5071 0.1433 0.043 Uiso 1 1 calc R
C9 C 0.8815(4) 0.3986(4) 0.2297(4) 0.0277(8) Uani 1 1 d .
H9A H 0.8083 0.3324 0.2617 0.042 Uiso 1 1 calc R
H9B H 0.8990 0.4188 0.2988 0.042 Uiso 1 1 calc R
H9C H 0.9575 0.3612 0.1972 0.042 Uiso 1 1 calc R
C10 C 0.7352(3) 0.7591(3) 0.2263(3) 0.0222(7) Uani 1 1 d .
H10A H 0.6914 0.7243 0.1768 0.027 Uiso 1 1 calc R
C11 C 0.6984(3) 0.9012(3) 0.2013(3) 0.0247(8) Uani 1 1 d .
C12 C 0.6470(3) 0.9050(4) 0.3128(3) 0.0254(8) Uani 1 1 d .
C13 C 0.6382(3) 0.7674(3) 0.4151(3) 0.0239(7) Uani 1 1 d .
C14 C 0.6864(3) 0.6802(3) 0.3659(3) 0.0224(7) Uani 1 1 d .
C15 C 0.7151(4) 1.0135(4) 0.0690(4) 0.0328(9) Uani 1 1 d .
H15A H 0.6834 1.0972 0.0732 0.049 Uiso 1 1 calc R
H15B H 0.6663 0.9886 0.0182 0.049 Uiso 1 1 calc R
H15C H 0.8065 1.0277 0.0295 0.049 Uiso 1 1 calc R
C16 C 0.6010(4) 1.0269(4) 0.3338(4) 0.0348(9) Uani 1 1 d .
H16A H 0.5705 1.0001 0.4249 0.052 Uiso 1 1 calc R
H16B H 0.5304 1.0646 0.2880 0.052 Uiso 1 1 calc R
H16C H 0.6720 1.0955 0.3023 0.052 Uiso 1 1 calc R
C17 C 0.5845(4) 0.7337(4) 0.5520(4) 0.0333(9) Uani 1 1 d .
H17A H 0.5536 0.8159 0.5600 0.050 Uiso 1 1 calc R
H17B H 0.6518 0.6973 0.6025 0.050 Uiso 1 1 calc R
H17C H 0.5128 0.6659 0.5829 0.050 Uiso 1 1 calc R
C18 C 0.6884(3) 0.5289(4) 0.4324(4) 0.0302(8) Uani 1 1 d .
H18A H 0.6538 0.4988 0.5233 0.045 Uiso 1 1 calc R
H18B H 0.7771 0.5013 0.4210 0.045 Uiso 1 1 calc R
H18C H 0.6356 0.4876 0.3965 0.045 Uiso 1 1 calc R
C19 C 1.0352(3) 0.6389(4) 0.3253(3) 0.0242(8) Uani 1 1 d .
H19A H 0.9879 0.5492 0.3794 0.029 Uiso 1 1 calc R
C20 C 1.0479(3) 0.7261(4) 0.3927(3) 0.0261(8) Uani 1 1 d .
C21 C 1.1737(4) 0.7725(4) 0.3613(4) 0.0291(9) Uani 1 1 d .
C22 C 1.2476(3) 0.7168(4) 0.2798(4) 0.0320(9) Uani 1 1 d .
C23 C 1.1696(3) 0.6323(4) 0.2617(3) 0.0288(8) Uani 1 1 d .
C24 C 0.9388(4) 0.7555(4) 0.4761(4) 0.0341(9) Uani 1 1 d .
H24A H 0.9710 0.8117 0.5121 0.051 Uiso 1 1 calc R
H24B H 0.8997 0.6701 0.5451 0.051 Uiso 1 1 calc R
H24C H 0.8743 0.8039 0.4258 0.051 Uiso 1 1 calc R
C25 C 1.2321(4) 0.8635(4) 0.4071(4) 0.0440(11) Uani 1 1 d .
H25A H 1.1639 0.8937 0.4562 0.066 Uiso 1 1 calc R
H25B H 1.2769 0.9425 0.3338 0.066 Uiso 1 1 calc R
H25C H 1.2934 0.8134 0.4610 0.066 Uiso 1 1 calc R
C26 C 1.3898(4) 0.7475(5) 0.2273(4) 0.0430(11) Uani 1 1 d .
H26A H 1.4194 0.6965 0.1771 0.065 Uiso 1 1 calc R
H26B H 1.4366 0.7211 0.2977 0.065 Uiso 1 1 calc R
H26C H 1.4057 0.8448 0.1732 0.065 Uiso 1 1 calc R
C27 C 1.2098(4) 0.5457(4) 0.1927(4) 0.0372(9) Uani 1 1 d .
H27A H 1.3033 0.5564 0.1635 0.056 Uiso 1 1 calc R
H27B H 1.1671 0.5735 0.1194 0.056 Uiso 1 1 calc R
H27C H 1.1853 0.4505 0.2501 0.056 Uiso 1 1 calc R

loop_
_atom_site_aniso_label
_atom_site_aniso_U_11
_atom_site_aniso_U_22
_atom_site_aniso_U_33
_atom_site_aniso_U_23
_atom_site_aniso_U_13
_atom_site_aniso_U_12
Sb1 0.01577(13) 0.02571(13) 0.02300(14) -0.01084(10) -0.00564(9) -0.00169(8)
C1 0.0192(16) 0.0276(17) 0.0232(17) -0.0138(15) -0.0039(14) 0.0024(13)
C2 0.0231(16) 0.0271(17) 0.0192(16) -0.0123(14) -0.0048(14) 0.0021(13)
C3 0.0250(17) 0.0266(17) 0.0237(17) -0.0143(15) -0.0070(15) 0.0032(14)
C4 0.0237(17) 0.0270(17) 0.0247(17) -0.0150(15) -0.0055(15) 0.0002(14)
C5 0.0233(17) 0.0262(17) 0.0240(17) -0.0147(15) -0.0045(15) 0.0016(13)
C6 0.0290(18) 0.0282(17) 0.0253(18) -0.0111(15) -0.0070(15) -0.0012(14)
C7 0.0286(19) 0.0344(19) 0.0308(19) -0.0112(16) -0.0140(16) -0.0014(15)
C8 0.0256(18) 0.0347(19) 0.0270(18) -0.0150(16) -0.0042(15) -0.0056(15)
C9 0.0294(18) 0.0288(18) 0.0277(19) -0.0144(16) -0.0064(16) 0.0034(14)
C10 0.0185(15) 0.0258(16) 0.0240(17) -0.0111(14) -0.0066(14) -0.0001(13)
C11 0.0185(16) 0.0284(17) 0.0278(19) -0.0121(15) -0.0056(14) 0.0009(13)
C12 0.0190(16) 0.0309(18) 0.0300(19) -0.0155(16) -0.0070(15) 0.0020(14)
C13 0.0171(15) 0.0314(18) 0.0248(18) -0.0126(15) -0.0064(14) 0.0015(13)
C14 0.0161(15) 0.0292(17) 0.0220(17) -0.0105(14) -0.0044(14) -0.0009(13)
C15 0.0290(19) 0.0333(19) 0.029(2) -0.0076(17) -0.0045(16) 0.0061(15)
C16 0.034(2) 0.037(2) 0.041(2) -0.0243(18) -0.0029(18) 0.0028(16)
C17 0.0282(19) 0.044(2) 0.030(2) -0.0180(18) -0.0045(16) 0.0052(16)
C18 0.0231(17) 0.0282(18) 0.033(2) -0.0083(16) -0.0032(15) 0.0024(14)
C19 0.0164(15) 0.0294(17) 0.0274(18) -0.0106(15) -0.0089(14) 0.0003(13)
C20 0.0259(18) 0.0292(17) 0.0246(18) -0.0091(15) -0.0133(15) 0.0012(14)
C21 0.0288(18) 0.0269(17) 0.031(2) -0.0072(16) -0.0160(16) 0.0001(14)
C22 0.0232(18) 0.037(2) 0.0272(19) -0.0029(17) -0.0111(16) -0.0050(15)
C23 0.0202(17) 0.0378(19) 0.0255(19) -0.0090(16) -0.0088(15) 0.0025(15)
C24 0.035(2) 0.041(2) 0.037(2) -0.0238(18) -0.0159(18) 0.0081(17)
C25 0.046(2) 0.036(2) 0.051(3) -0.0101(19) -0.030(2) -0.0102(18)
C26 0.0225(19) 0.056(3) 0.036(2) -0.003(2) -0.0114(17) -0.0056(17)
C27 0.0242(18) 0.052(2) 0.038(2) -0.021(2) -0.0100(17) 0.0106(17)

loop_
_atom_type_symbol
_atom_type_description
_atom_type_scat_dispersion_real
_atom_type_scat_dispersion_imag
_atom_type_scat_source
C C 0.0033 0.0016 'International Tables Vol C Tables 4.2.6.8 and 6.1.1.4'
H H 0.0000 0.0000 'International Tables Vol C Tables 4.2.6.8 and 6.1.1.4'
Sb Sb -0.5866 1.5461 'International Tables Vol C Tables 4.2.6.8 and 6.1.1.4'

loop_
_geom_angle_atom_site_label_1
_geom_angle_atom_site_label_2
_geom_angle_atom_site_label_3
_geom_angle
C10 Sb1 C19 107.68(12)
C10 Sb1 C1 93.60(13)
C19 Sb1 C1 102.94(13)
C20 C19 C23 104.7(3)
C20 C19 Sb1 103.1(2)
C23 C19 Sb1 101.8(2)
C22 C23 C19 108.0(4)
C22 C23 C27 126.6(4)
C19 C23 C27 125.4(3)
C23 C22 C21 109.5(3)
C23 C22 C26 126.6(4)
C21 C22 C26 123.9(4)
C20 C21 C22 110.1(3)
C20 C21 C25 126.4(4)
C22 C21 C25 123.4(4)
C21 C20 C19 107.4(3)
C21 C20 C24 128.3(4)
C19 C20 C24 124.3(3)
C11 C10 C14 103.8(3)
C11 C10 Sb1 105.1(2)
C14 C10 Sb1 116.7(2)
C13 C14 C18 128.2(3)
C13 C14 C10 108.6(3)
C18 C14 C10 123.1(3)
C14 C13 C12 109.3(3)
C14 C13 C17 127.0(3)
C12 C13 C17 123.7(3)
C11 C12 C13 109.2(3)
C11 C12 C16 127.3(3)
C13 C12 C16 123.5(3)
C12 C11 C10 108.8(3)
C12 C11 C15 128.9(3)
C10 C11 C15 122.3(3)
C5 C1 C2 105.2(3)
C5 C1 Sb1 113.0(2)
C2 C1 Sb1 101.1(2)
C4 C5 C1 107.8(3)
C4 C5 C9 127.8(3)
C1 C5 C9 124.3(3)
C5 C4 C3 109.3(3)
C5 C4 C8 127.1(3)
C3 C4 C8 123.6(3)
C2 C3 C4 109.1(3)
C2 C3 C7 127.1(3)
C4 C3 C7 123.8(3)
C3 C2 C1 108.2(3)
C3 C2 C6 127.9(3)
C1 C2 C6 123.9(3)

loop_
_geom_bond_atom_site_label_1
_geom_bond_atom_site_label_2
_geom_bond_distance
Sb1 C10 2.229(3)
Sb1 C19 2.234(3)
Sb1 C1 2.252(4)
C19 C20 1.497(5)
C19 C23 1.498(5)
C23 C22 1.362(5)
C23 C27 1.495(6)
C22 C21 1.448(6)
C22 C26 1.508(5)
C21 C20 1.367(5)
C21 C25 1.508(5)
C20 C24 1.495(6)
C10 C11 1.502(5)
C10 C14 1.497(5)
C14 C13 1.353(5)
C14 C18 1.499(5)
C13 C12 1.467(5)
C13 C17 1.499(5)
C12 C11 1.348(5)
C12 C16 1.504(5)
C11 C15 1.506(5)
C1 C5 1.484(5)
C1 C2 1.491(4)
C5 C4 1.364(5)
C5 C9 1.496(5)
C4 C3 1.467(5)
C4 C8 1.502(5)
C3 C2 1.354(5)
C3 C7 1.503(5)
C2 C6 1.507(5)
